data_7242136
loop_
_publ_author_name
'Feng, Zhicun'
'Zhang, Yu'
'Li, Yanan'
'Xu, Kangzhen'

_publ_section_title
;
 Adjacent N\\rightarrow O and C--NH2 groups --- a highly efficient
 amphoteric structure for energetic materials resulting from
 tautomerization proved by crystal engineering
;
_journal_issue 7
_journal_name_full CrystEngComm
_journal_page_first 1544
_journal_page_last 1549
_journal_paper_doi 10.1039/D0CE01427C
_journal_volume 23
_journal_year 2021
_chemical_formula_sum 'C6 H30 N12 Na2 O14'
_chemical_formula_weight 540.40
_chemical_name_systematic 'sodium 4,6-diamino-2-imino-3-oxido-2,3-dihydro-1,3,5-triazine-1-oxide pentahydrate'
_space_group_crystal_system triclinic
_space_group_IT_number 2
_space_group_name_Hall '-P 1'
_space_group_name_H-M_alt 'P -1'
_atom_sites_solution_hydrogens difmap
_audit_creation_method SHELXL-2013
_audit_update_record
;
2019-12-18 deposited with the CCDC.	2021-01-19 downloaded from the CCDC.
;
_cell_angle_alpha 86.644(7)
_cell_angle_beta 69.909(7)
_cell_angle_gamma 87.122(8)
_cell_formula_units_Z 1
_cell_length_a 7.055(3)
_cell_length_b 8.868(4)
_cell_length_c 9.776(4)
_cell_measurement_reflns_used 529
_cell_measurement_temperature 296(2)
_cell_measurement_theta_max 22.75
_cell_measurement_theta_min 3.08
_cell_volume 573.1(4)
_computing_structure_refinement 'SHELXL-2013 (Sheldrick, 2013)'
_diffrn_ambient_temperature 296(2)
_diffrn_measured_fraction_theta_full 0.986
_diffrn_measured_fraction_theta_max 0.986
_diffrn_measurement_device_type 'Bruker Smart Apex CCD area detector'
_diffrn_measurement_method 'phi and omega scans'
_diffrn_radiation_type MoK\a
_diffrn_radiation_wavelength 0.71073
_diffrn_reflns_av_R_equivalents 0.1011
_diffrn_reflns_av_unetI/netI 0.2990
_diffrn_reflns_Laue_measured_fraction_full 0.961
_diffrn_reflns_Laue_measured_fraction_max 0.988
_diffrn_reflns_limit_h_max 8
_diffrn_reflns_limit_h_min -8
_diffrn_reflns_limit_k_max 10
_diffrn_reflns_limit_k_min -6
_diffrn_reflns_limit_l_max 11
_diffrn_reflns_limit_l_min -10
_diffrn_reflns_number 2942
_diffrn_reflns_point_group_measured_fraction_full 0.961
_diffrn_reflns_point_group_measured_fraction_max 0.988
_diffrn_reflns_theta_full 25.242
_diffrn_reflns_theta_max 24.999
_diffrn_reflns_theta_min 2.302
_diffrn_source 'fine-focus sealed tube'
_exptl_absorpt_coefficient_mu 0.176
_exptl_absorpt_correction_T_max 0.957
_exptl_absorpt_correction_T_min 0.927
_exptl_absorpt_correction_type multi-scan
_exptl_absorpt_process_details SADABS
_exptl_crystal_colour colorless
_exptl_crystal_density_diffrn 1.566
_exptl_crystal_density_method 'not measured'
_exptl_crystal_description block
_exptl_crystal_F_000 284
_exptl_crystal_size_max 0.430
_exptl_crystal_size_mid 0.420
_exptl_crystal_size_min 0.250
_refine_diff_density_max 0.589
_refine_diff_density_min -0.790
_refine_diff_density_rms 0.134
_refine_ls_extinction_method none
_refine_ls_goodness_of_fit_ref 0.908
_refine_ls_hydrogen_treatment refxyz
_refine_ls_matrix_type full
_refine_ls_number_parameters 200
_refine_ls_number_reflns 1997
_refine_ls_number_restraints 22
_refine_ls_restrained_S_all 0.904
_refine_ls_R_factor_all 0.1594
_refine_ls_R_factor_gt 0.1089
_refine_ls_shift/su_max 0.000
_refine_ls_shift/su_mean 0.000
_refine_ls_structure_factor_coef Fsqd
_refine_ls_weighting_details
;
 w=1/[\s^2^(Fo^2^)+(0.1310P)^2^]
 where P=(Fo^2^+2Fc^2^)/3
;
_refine_ls_weighting_scheme calc
_refine_ls_wR_factor_gt 0.2548
_refine_ls_wR_factor_ref 0.3113
_reflns_Friedel_coverage 0.000
_reflns_number_gt 896
_reflns_number_total 1997
_reflns_threshold_expression 'I > 2\s(I)'
_cod_data_source_file d0ce01427c2.cif
_cod_data_source_block xb2637_0m_a
_cod_depositor_comments 'Adding full bibliography for 7242134--7242143.cif.'
_cod_database_code 7242136
_shelx_space_group_comment
;
The symmetry employed for this shelxl refinement is uniquely defined
by the following loop, which should always be used as a source of
symmetry information in preference to the above space-group names.
They are only intended as comments.
;
_shelx_estimated_absorpt_t_min 0.928
_shelx_estimated_absorpt_t_max 0.957
_shelxl_version_number 2013-2

loop_
_space_group_symop_operation_xyz
'x, y, z'
'-x, -y, -z'

loop_
_atom_site_label
_atom_site_type_symbol
_atom_site_fract_x
_atom_site_fract_y
_atom_site_fract_z
_atom_site_U_iso_or_equiv
_atom_site_adp_type
_atom_site_occupancy
_atom_site_site_symmetry_order
_atom_site_calc_flag
_atom_site_refinement_flags_posn
_atom_site_refinement_flags_adp
_atom_site_refinement_flags_occupancy
_atom_site_disorder_assembly
_atom_site_disorder_group
Na1 Na 1.0177(4) 0.6899(3) 0.4533(3) 0.0553(8) Uani 1 1 d . . . . .
O5 O 0.8261(6) 0.5402(5) 0.6547(5) 0.0477(12) Uani 1 1 d D . . . .
H8 H 0.835(8) 0.549(8) 0.738(4) 0.057 Uiso 1 1 d D U . . .
H7 H 0.702(4) 0.547(8) 0.665(6) 0.057 Uiso 1 1 d D U . . .
O1 O 0.5674(6) 0.4153(4) 0.3025(4) 0.0452(12) Uani 1 1 d . . . . .
O2 O 0.8557(6) 0.8923(4) 0.1577(5) 0.0466(12) Uani 1 1 d D . . . .
N4 N 0.6665(7) 0.5184(5) 0.1975(5) 0.0376(12) Uani 1 1 d . . . . .
N5 N 0.8111(7) 0.7519(5) 0.1266(5) 0.0377(12) Uani 1 1 d . . . . .
N6 N 0.8173(7) 0.5839(5) -0.0523(5) 0.0398(12) Uani 1 1 d . . . . .
O3 O 1.1814(8) 0.8235(5) 0.2364(6) 0.0583(13) Uani 1 1 d D . . . .
H11 H 1.071(6) 0.855(7) 0.225(9) 0.070 Uiso 1 1 d D U . . .
H10 H 1.262(8) 0.897(6) 0.213(8) 0.070 Uiso 1 1 d D U . . .
O4 O 1.2014(8) 0.7701(6) 0.5861(7) 0.0689(15) Uani 1 1 d D . . . .
H5 H 1.260(10) 0.838(7) 0.525(7) 0.083 Uiso 1 1 d D U . . .
H4 H 1.284(9) 0.717(7) 0.615(8) 0.083 Uiso 1 1 d D U . . .
N3 N 0.6676(8) 0.3535(6) 0.0255(6) 0.0475(14) Uani 1 1 d D . . . .
H9 H 0.679(10) 0.325(8) -0.064(4) 0.057 Uiso 1 1 d D U . . .
H3 H 0.614(10) 0.288(6) 0.097(5) 0.057 Uiso 1 1 d D U . . .
N2 N 0.9453(8) 0.8225(6) -0.1134(6) 0.0486(14) Uani 1 1 d D . . . .
H6 H 0.997(9) 0.898(6) -0.082(7) 0.058 Uiso 1 1 d D U . . .
H2 H 0.979(10) 0.801(8) -0.207(3) 0.058 Uiso 1 1 d D U . . .
N1 N 0.6886(8) 0.6803(6) 0.3731(6) 0.0494(14) Uani 1 1 d D . . . .
H1 H 0.626(10) 0.602(5) 0.430(3) 0.059 Uiso 1 1 d D U . . .
O7 O 0.4965(8) 0.9579(7) 0.8343(7) 0.0802(18) Uani 1 1 d D . . . .
H14 H 0.369(3) 0.969(11) 0.861(8) 0.096 Uiso 1 1 d D U . . .
H15 H 0.546(10) 0.951(11) 0.743(3) 0.096 Uiso 1 1 d D U . . .
C3 C 0.7207(8) 0.4865(6) 0.0554(7) 0.0381(14) Uani 1 1 d . . . . .
C1 C 0.7206(8) 0.6510(6) 0.2399(7) 0.0380(14) Uani 1 1 d D . . . .
C2 C 0.8593(8) 0.7188(6) -0.0150(6) 0.0382(14) Uani 1 1 d . . . . .
O6 O 0.7433(12) 0.9195(7) 0.5241(8) 0.096(2) Uani 1 1 d D . . . .
H13 H 0.620(5) 0.930(12) 0.535(10) 0.086 Uiso 1 1 d D U . . .
H12 H 0.815(14) 0.965(10) 0.4478(19) 0.36(15) Uiso 1 1 d D . . . .

loop_
_atom_site_aniso_label
_atom_site_aniso_U_11
_atom_site_aniso_U_22
_atom_site_aniso_U_33
_atom_site_aniso_U_23
_atom_site_aniso_U_13
_atom_site_aniso_U_12
Na1 0.0457(15) 0.0569(16) 0.0521(16) 0.0042(12) -0.0034(12) -0.0030(11)
O5 0.036(2) 0.058(3) 0.041(2) 0.002(2) -0.0044(19) 0.005(2)
O1 0.037(2) 0.037(2) 0.047(2) 0.0122(19) 0.0010(19) -0.0002(17)
O2 0.042(2) 0.034(2) 0.051(3) 0.0011(19) -0.0013(19) -0.0019(18)
N4 0.027(2) 0.035(3) 0.042(3) 0.004(2) -0.002(2) 0.0035(19)
N5 0.033(3) 0.030(2) 0.042(3) 0.004(2) -0.003(2) 0.0013(19)
N6 0.032(3) 0.042(3) 0.040(3) 0.003(2) -0.006(2) 0.003(2)
O3 0.054(3) 0.050(3) 0.064(3) 0.006(2) -0.013(3) -0.001(2)
O4 0.080(4) 0.051(3) 0.080(4) 0.013(3) -0.035(3) -0.002(3)
N3 0.047(3) 0.035(3) 0.051(3) 0.003(2) -0.006(3) 0.001(2)
N2 0.052(3) 0.042(3) 0.041(3) 0.007(3) -0.002(3) -0.006(2)
N1 0.052(3) 0.045(3) 0.039(3) 0.004(2) 0.000(2) -0.004(2)
O7 0.047(3) 0.065(3) 0.116(5) 0.015(4) -0.016(3) 0.009(3)
C3 0.022(3) 0.031(3) 0.055(4) 0.005(3) -0.007(3) 0.010(2)
C1 0.020(3) 0.037(3) 0.047(4) 0.006(3) 0.000(2) 0.004(2)
C2 0.026(3) 0.034(3) 0.048(4) 0.004(3) -0.007(3) 0.007(2)
O6 0.114(5) 0.067(4) 0.088(4) -0.002(3) -0.009(4) -0.009(4)

loop_
_atom_type_symbol
_atom_type_description
_atom_type_scat_dispersion_real
_atom_type_scat_dispersion_imag
_atom_type_scat_source
C C 0.0033 0.0016 'International Tables Vol C Tables 4.2.6.8 and 6.1.1.4'
H H 0.0000 0.0000 'International Tables Vol C Tables 4.2.6.8 and 6.1.1.4'
N N 0.0061 0.0033 'International Tables Vol C Tables 4.2.6.8 and 6.1.1.4'
Na Na 0.0362 0.0249 'International Tables Vol C Tables 4.2.6.8 and 6.1.1.4'
O O 0.0106 0.0060 'International Tables Vol C Tables 4.2.6.8 and 6.1.1.4'

loop_
_geom_angle_atom_site_label_1
_geom_angle_atom_site_label_2
_geom_angle_atom_site_label_3
_geom_angle
_geom_angle_site_symmetry_1
_geom_angle_site_symmetry_3
_geom_angle_publ_flag
O4 Na1 O3 97.8(2) . . ?
O4 Na1 O5 90.2(2) . . ?
O3 Na1 O5 172.0(2) . . ?
O4 Na1 O5 107.7(2) . 2_766 ?
O3 Na1 O5 90.01(18) . 2_766 ?
O5 Na1 O5 87.06(16) . 2_766 ?
O4 Na1 O6 94.4(2) . . ?
O3 Na1 O6 88.2(2) . . ?
O5 Na1 O6 91.6(2) . . ?
O5 Na1 O6 157.8(2) 2_766 . ?
O4 Na1 N1 155.1(2) . . ?
O3 Na1 N1 89.32(19) . . ?
O5 Na1 N1 83.55(18) . . ?
O5 Na1 N1 96.05(18) 2_766 . ?
O6 Na1 N1 61.9(2) . . ?
O4 Na1 Na1 102.38(18) . 2_766 ?
O3 Na1 Na1 132.59(18) . 2_766 ?
O5 Na1 Na1 44.03(12) . 2_766 ?
O5 Na1 Na1 43.03(12) 2_766 2_766 ?
O6 Na1 Na1 131.6(2) . 2_766 ?
N1 Na1 Na1 89.80(16) . 2_766 ?
Na1 O5 Na1 92.94(17) . 2_766 ?
C3 N4 O1 120.0(5) . . ?
C3 N4 C1 121.5(5) . . ?
O1 N4 C1 118.4(4) . . ?
C2 N5 C1 122.8(5) . . ?
C2 N5 O2 118.3(4) . . ?
C1 N5 O2 118.9(5) . . ?
C3 N6 C2 117.4(5) . . ?
C1 N1 Na1 116.5(4) . . ?
N3 C3 N6 120.3(6) . . ?
N3 C3 N4 117.1(5) . . ?
N6 C3 N4 122.6(5) . . ?
N1 C1 N5 121.9(5) . . ?
N1 C1 N4 123.7(5) . . ?
N5 C1 N4 114.3(5) . . ?
N2 C2 N6 121.3(6) . . ?
N2 C2 N5 117.6(5) . . ?
N6 C2 N5 121.1(5) . . ?

loop_
_geom_bond_atom_site_label_1
_geom_bond_atom_site_label_2
_geom_bond_distance
_geom_bond_site_symmetry_2
_geom_bond_publ_flag
Na1 O4 2.287(6) . ?
Na1 O3 2.322(5) . ?
Na1 O5 2.348(5) . ?
Na1 O5 2.391(5) 2_766 ?
Na1 O6 2.688(7) . ?
Na1 N1 2.700(7) . ?
Na1 Na1 3.436(5) 2_766 ?
O5 Na1 2.391(5) 2_766 ?
O1 N4 1.357(6) . ?
O2 N5 1.376(6) . ?
N4 C3 1.351(8) . ?
N4 C1 1.382(8) . ?
N5 C2 1.354(8) . ?
N5 C1 1.375(7) . ?
N6 C3 1.334(7) . ?
N6 C2 1.346(7) . ?
N3 C3 1.334(8) . ?
N2 C2 1.300(8) . ?
N1 C1 1.283(8) . ?

loop_
_geom_hbond_atom_site_label_D
_geom_hbond_atom_site_label_H
_geom_hbond_atom_site_label_A
_geom_hbond_distance_DH
_geom_hbond_distance_HA
_geom_hbond_distance_DA
_geom_hbond_angle_DHA
_geom_hbond_site_symmetry_A
O5 H8 N6 0.85(2) 2.05(2) 2.892(6) 172(5) 1_556
O5 H7 O1 0.85(2) 1.83(2) 2.674(6) 173(6) 2_666
O5 H7 N4 0.85(2) 2.56(4) 3.329(6) 151(5) 2_666
O3 H11 O2 0.86(2) 1.86(3) 2.695(7) 165(8) .
O3 H11 N5 0.86(2) 2.57(5) 3.249(7) 137(6) .
O3 H10 O7 0.85(2) 2.10(2) 2.934(8) 168(6) 2_776
O4 H5 O6 0.84(2) 2.18(5) 2.892(8) 143(7) 2_776
O4 H4 O1 0.84(2) 1.87(2) 2.699(7) 171(7) 2_766
N3 H9 O3 0.90(2) 2.13(4) 2.930(8) 148(6) 2_765
N3 H3 O7 0.87(2) 2.33(4) 3.103(8) 147(6) 2_666
N2 H6 O2 0.89(2) 2.15(5) 2.892(7) 141(6) 2_775
N2 H2 O4 0.89(2) 2.12(4) 2.922(8) 150(6) 1_554
N1 H1 O1 0.893(19) 2.27(4) 2.744(7) 113(2) .
N1 H1 O1 0.893(19) 2.50(3) 3.153(7) 130(3) 2_666
O7 H14 O2 0.85(2) 2.01(6) 2.737(7) 143(8) 2_676
O7 H15 O6 0.85(2) 2.14(3) 2.962(10) 164(7) .
O6 H12 O4 0.84(2) 2.36(9) 2.892(8) 122(8) 2_776

loop_
_geom_torsion_atom_site_label_1
_geom_torsion_atom_site_label_2
_geom_torsion_atom_site_label_3
_geom_torsion_atom_site_label_4
_geom_torsion
_geom_torsion_site_symmetry_1
_geom_torsion_site_symmetry_2
_geom_torsion_site_symmetry_3
_geom_torsion_site_symmetry_4
_geom_torsion_publ_flag
C2 N6 C3 N3 177.3(5) . . . . ?
C2 N6 C3 N4 -0.5(8) . . . . ?
O1 N4 C3 N3 1.7(7) . . . . ?
C1 N4 C3 N3 177.7(5) . . . . ?
O1 N4 C3 N6 179.6(5) . . . . ?
C1 N4 C3 N6 -4.4(8) . . . . ?
Na1 N1 C1 N5 -69.3(6) . . . . ?
Na1 N1 C1 N4 111.4(5) . . . . ?
C2 N5 C1 N1 175.1(5) . . . . ?
O2 N5 C1 N1 -4.7(8) . . . . ?
C2 N5 C1 N4 -5.5(8) . . . . ?
O2 N5 C1 N4 174.7(4) . . . . ?
C3 N4 C1 N1 -173.5(5) . . . . ?
O1 N4 C1 N1 2.5(8) . . . . ?
C3 N4 C1 N5 7.1(7) . . . . ?
O1 N4 C1 N5 -176.9(4) . . . . ?
C3 N6 C2 N2 -177.0(6) . . . . ?
C3 N6 C2 N5 2.1(8) . . . . ?
C1 N5 C2 N2 -179.8(6) . . . . ?
O2 N5 C2 N2 0.0(8) . . . . ?
C1 N5 C2 N6 1.0(8) . . . . ?
O2 N5 C2 N6 -179.2(5) . . . . ?
